data_4084205
loop_
_publ_author_name
'Koutsantonis, George A.'
'Low, Paul J.'
'Mackenzie, Campbell F. R.'
'Skelton, Brian W.'
'Yufit, Dmitry S.'

_publ_section_title
;
 Coordinating Tectons: Bimetallic Complexes from Bipyridyl Terminated
 Group 8 Alkynyl Complexes
;
_journal_issue 18
_journal_name_full Organometallics
_journal_page_first 4911
_journal_paper_doi 10.1021/om500172r
_journal_volume 33
_journal_year 2014
_chemical_formula_moiety 'C62 H51 Cl N2 P4 Ru, 2(C7 H8)'
_chemical_formula_sum 'C76 H67 Cl N2 P4 Ru'
_chemical_formula_weight 1268.72
_chemical_name_systematic
;
 ?
;
_space_group_IT_number 14
_symmetry_cell_setting monoclinic
_symmetry_space_group_name_Hall '-P 2yn'
_symmetry_space_group_name_H-M 'P 1 21/n 1'
_atom_sites_solution_hydrogens geom
_atom_sites_solution_primary direct
_atom_sites_solution_secondary difmap
_audit_creation_date 2014-01-06T10:06:58-00:00
_audit_creation_method 'WinGX routine CIF_UPDATE'
_cell_angle_alpha 90
_cell_angle_beta 95.270(7)
_cell_angle_gamma 90
_cell_formula_units_Z 4
_cell_length_a 10.1365(7)
_cell_length_b 35.239(3)
_cell_length_c 17.7838(15)
_cell_measurement_reflns_used 12695
_cell_measurement_temperature 100(2)
_cell_measurement_theta_max 67.3927
_cell_measurement_theta_min 2.4888
_cell_volume 6325.5(9)
_computing_cell_refinement
;
        CrysAlisPro, Oxford Diffraction Ltd.,
        Version 1.171.33.52 (release 06-11-2009 CrysAlis171 .NET)
        (compiled Nov  6 2009,16:24:50)
;
_computing_data_collection
;
        CrysAlisPro, Oxford Diffraction Ltd.,
        Version 1.171.33.52 (release 06-11-2009 CrysAlis171 .NET)
        (compiled Nov  6 2009,16:24:50)
;
_computing_data_reduction
;
        CrysAlisPro, Oxford Diffraction Ltd.,
        Version 1.171.33.52 (release 06-11-2009 CrysAlis171 .NET)
        (compiled Nov  6 2009,16:24:50)
;
_computing_molecular_graphics 'OrtepII (Johnson, C. K. (1976)'
_computing_publication_material 'WinGX Farrugia, L. J. (1999)'
_computing_structure_refinement 'SHELXL-97 (Sheldrick, 2008)'
_diffrn_ambient_temperature 100(2)
_diffrn_detector_area_resol_mean 10.4738
_diffrn_measured_fraction_theta_full 0.99
_diffrn_measured_fraction_theta_max 0.971
_diffrn_measurement_device_type 'Oxford Diffraction Gemini diffractometer'
_diffrn_measurement_method '\w scans'
_diffrn_orient_matrix_UB_11 -0.0130600369
_diffrn_orient_matrix_UB_12 0.024351686
_diffrn_orient_matrix_UB_13 -0.0723219371
_diffrn_orient_matrix_UB_21 -0.101837664
_diffrn_orient_matrix_UB_22 -0.0288134579
_diffrn_orient_matrix_UB_23 -0.0380445714
_diffrn_orient_matrix_UB_31 -0.1135981505
_diffrn_orient_matrix_UB_32 0.0223545241
_diffrn_orient_matrix_UB_33 0.0307518968
_diffrn_radiation_monochromator graphite
_diffrn_radiation_type CuK\a
_diffrn_radiation_wavelength 1.54178
_diffrn_reflns_av_R_equivalents 0.0705
_diffrn_reflns_av_unetI/netI 0.0382
_diffrn_reflns_limit_h_max 11
_diffrn_reflns_limit_h_min -12
_diffrn_reflns_limit_k_max 42
_diffrn_reflns_limit_k_min -40
_diffrn_reflns_limit_l_max 21
_diffrn_reflns_limit_l_min -21
_diffrn_reflns_number 70743
_diffrn_reflns_theta_full 67.5
_diffrn_reflns_theta_max 68.4
_diffrn_reflns_theta_min 2.79
_exptl_absorpt_coefficient_mu 3.698
_exptl_absorpt_correction_T_max 0.957
_exptl_absorpt_correction_T_min 0.464
_exptl_absorpt_correction_type analytical
_exptl_absorpt_process_details
;
   CrysAlis RED, Oxford Diffraction Ltd.,
    Analytical numeric absorption correction using a multifaceted crystal.

;
_exptl_crystal_colour yellow
_exptl_crystal_density_diffrn 1.332
_exptl_crystal_density_method 'not measured'
_exptl_crystal_description plate
_exptl_crystal_F_000 2632
_exptl_crystal_size_max 0.36
_exptl_crystal_size_mid 0.26
_exptl_crystal_size_min 0.01
_refine_diff_density_max 1.45
_refine_diff_density_min -1.144
_refine_diff_density_rms 0.104
_refine_ls_extinction_method none
_refine_ls_goodness_of_fit_ref 1.097
_refine_ls_hydrogen_treatment constr
_refine_ls_matrix_type full
_refine_ls_number_parameters 746
_refine_ls_number_reflns 11292
_refine_ls_number_restraints 73
_refine_ls_restrained_S_all 1.101
_refine_ls_R_factor_all 0.0832
_refine_ls_R_factor_gt 0.0684
_refine_ls_shift/su_max 0.029
_refine_ls_shift/su_mean 0.001
_refine_ls_structure_factor_coef Fsqd
_refine_ls_weighting_details 'calc w=1/[\s^2^(Fo^2^)+(0.0440P)^2^+40.2472P] where P=(Fo^2^+2Fc^2^)/3'
_refine_ls_weighting_scheme calc
_refine_ls_wR_factor_gt 0.1586
_refine_ls_wR_factor_ref 0.166
_reflns_number_gt 9236
_reflns_number_total 11292
_reflns_threshold_expression I>2\s(I)
_cod_data_source_file om500172r_si_001.cif
_cod_data_source_block gk248
_cod_original_cell_volume 6325.6(8)
_cod_database_code 4084205

loop_
_symmetry_equiv_pos_as_xyz
'x, y, z'
'-x+1/2, y+1/2, -z+1/2'
'-x, -y, -z'
'x-1/2, -y-1/2, z-1/2'

loop_
_atom_site_label
_atom_site_type_symbol
_atom_site_fract_x
_atom_site_fract_y
_atom_site_fract_z
_atom_site_U_iso_or_equiv
_atom_site_adp_type
_atom_site_occupancy
_atom_site_symmetry_multiplicity
_atom_site_calc_flag
_atom_site_refinement_flags
_atom_site_disorder_assembly
_atom_site_disorder_group
Ru1 Ru 0.17358(4) 0.188420(11) 0.27175(2) 0.02432(12) Uani 1 1 d . . .
Cl1 Cl 0.18479(15) 0.23214(4) 0.16550(7) 0.0344(3) Uani 1 1 d . . .
P1 P 0.38910(14) 0.21048(4) 0.30948(8) 0.0262(3) Uani 1 1 d . . .
C111 C 0.4840(6) 0.19436(17) 0.3961(3) 0.0308(13) Uani 1 1 d . . .
C112 C 0.4912(6) 0.21764(19) 0.4597(3) 0.0376(14) Uani 1 1 d . . .
H112 H 0.4525 0.2422 0.4567 0.045 Uiso 1 1 calc R . .
C113 C 0.5546(7) 0.2050(2) 0.5271(4) 0.0489(18) Uani 1 1 d . . .
H113 H 0.5597 0.2211 0.5702 0.059 Uiso 1 1 calc R . .
C114 C 0.6108(8) 0.1693(2) 0.5326(4) 0.0532(19) Uani 1 1 d . . .
H114 H 0.6536 0.1606 0.5792 0.064 Uiso 1 1 calc R . .
C115 C 0.6038(7) 0.1465(2) 0.4696(4) 0.0497(17) Uani 1 1 d . . .
H115 H 0.6438 0.1221 0.4728 0.06 Uiso 1 1 calc R . .
C116 C 0.5393(7) 0.15845(18) 0.4018(3) 0.0393(14) Uani 1 1 d . . .
H116 H 0.5331 0.1421 0.3592 0.047 Uiso 1 1 calc R . .
C121 C 0.4400(6) 0.26005(15) 0.3034(3) 0.0286(12) Uani 1 1 d . . .
C122 C 0.5736(6) 0.26993(17) 0.3072(3) 0.0342(13) Uani 1 1 d . . .
H122 H 0.6399 0.2509 0.3139 0.041 Uiso 1 1 calc R . .
C123 C 0.6095(6) 0.30776(18) 0.3011(3) 0.0350(13) Uani 1 1 d . . .
H123 H 0.7005 0.3145 0.3039 0.042 Uiso 1 1 calc R . .
C124 C 0.5137(7) 0.33556(18) 0.2910(3) 0.0369(14) Uani 1 1 d . . .
H124 H 0.5387 0.3614 0.2866 0.044 Uiso 1 1 calc R . .
C125 C 0.3817(7) 0.32569(18) 0.2874(4) 0.0411(15) Uani 1 1 d . . .
H125 H 0.3155 0.3448 0.281 0.049 Uiso 1 1 calc R . .
C126 C 0.3451(6) 0.28794(17) 0.2930(3) 0.0354(13) Uani 1 1 d . . .
H126 H 0.2539 0.2813 0.2896 0.042 Uiso 1 1 calc R . .
C10 C 0.4643(6) 0.18482(16) 0.2334(3) 0.0293(12) Uani 1 1 d . . .
H10A H 0.5481 0.172 0.2516 0.035 Uiso 1 1 calc R . .
H10B H 0.4783 0.2013 0.1898 0.035 Uiso 1 1 calc R . .
P2 P 0.32476(14) 0.15099(4) 0.21304(7) 0.0255(3) Uani 1 1 d . . .
C211 C 0.3819(6) 0.10501(16) 0.2507(3) 0.0303(12) Uani 1 1 d . . .
C212 C 0.3003(7) 0.08368(17) 0.2920(3) 0.0392(15) Uani 1 1 d . . .
H212 H 0.215 0.0929 0.3008 0.047 Uiso 1 1 calc R . .
C213 C 0.3426(9) 0.0487(2) 0.3207(4) 0.057(2) Uani 1 1 d . . .
H213 H 0.2861 0.0341 0.3491 0.068 Uiso 1 1 calc R . .
C214 C 0.4663(9) 0.0351(2) 0.3083(4) 0.060(2) Uani 1 1 d . . .
H214 H 0.4956 0.0113 0.3287 0.072 Uiso 1 1 calc R . .
C215 C 0.5472(8) 0.0563(2) 0.2661(5) 0.058(2) Uani 1 1 d . . .
H215 H 0.6321 0.0469 0.2569 0.07 Uiso 1 1 calc R . .
C216 C 0.5053(6) 0.09095(18) 0.2372(4) 0.0432(15) Uani 1 1 d . . .
H216 H 0.5613 0.1053 0.208 0.052 Uiso 1 1 calc R . .
C221 C 0.3101(6) 0.14189(17) 0.1117(3) 0.0309(12) Uani 1 1 d . . .
C222 C 0.3307(6) 0.17014(17) 0.0588(3) 0.0334(13) Uani 1 1 d . . .
H222 H 0.3627 0.1943 0.0754 0.04 Uiso 1 1 calc R . .
C223 C 0.3047(6) 0.1631(2) -0.0174(3) 0.0411(15) Uani 1 1 d . . .
H223 H 0.3198 0.1824 -0.0529 0.049 Uiso 1 1 calc R . .
C224 C 0.2574(8) 0.1284(2) -0.0424(4) 0.0496(17) Uani 1 1 d . . .
H224 H 0.2415 0.1236 -0.095 0.059 Uiso 1 1 calc R . .
C225 C 0.2331(9) 0.1006(2) 0.0087(4) 0.057(2) Uani 1 1 d . . .
H225 H 0.1981 0.0768 -0.0087 0.068 Uiso 1 1 calc R . .
C226 C 0.2597(7) 0.10711(19) 0.0857(4) 0.0456(16) Uani 1 1 d . . .
H226 H 0.2433 0.0877 0.1207 0.055 Uiso 1 1 calc R . .
P3 P -0.03233(14) 0.16316(4) 0.23300(8) 0.0265(3) Uani 1 1 d . . .
C311 C -0.0716(6) 0.11473(17) 0.2594(4) 0.0360(14) Uani 1 1 d . . .
C312 C -0.0941(7) 0.1053(2) 0.3333(4) 0.0490(18) Uani 1 1 d . . .
H312 H -0.1013 0.1246 0.37 0.059 Uiso 1 1 calc R . .
C313 C -0.1060(8) 0.0671(3) 0.3522(6) 0.079(3) Uani 1 1 d . . .
H313 H -0.1218 0.0604 0.4023 0.094 Uiso 1 1 calc R . .
C314 C -0.0953(9) 0.0393(2) 0.2996(8) 0.090(4) Uani 1 1 d U . .
H314 H -0.1042 0.0134 0.3134 0.108 Uiso 1 1 calc R . .
C315 C -0.0717(9) 0.0486(2) 0.2269(7) 0.078(3) Uani 1 1 d . . .
H315 H -0.0623 0.0292 0.1907 0.093 Uiso 1 1 calc R . .
C316 C -0.0620(7) 0.08595(19) 0.2074(5) 0.0536(19) Uani 1 1 d . . .
H316 H -0.0482 0.0923 0.1568 0.064 Uiso 1 1 calc R . .
C321 C -0.1081(6) 0.16650(17) 0.1359(3) 0.0333(13) Uani 1 1 d . . .
C322 C -0.2435(7) 0.1630(2) 0.1188(4) 0.0448(16) Uani 1 1 d . . .
H322 H -0.2991 0.1597 0.1585 0.054 Uiso 1 1 calc R . .
C323 C -0.2998(7) 0.1642(2) 0.0445(4) 0.0523(19) Uani 1 1 d . . .
H323 H -0.3928 0.1619 0.0331 0.063 Uiso 1 1 calc R . .
C324 C -0.2171(7) 0.1688(2) -0.0124(4) 0.0516(18) Uani 1 1 d . . .
H324 H -0.2542 0.1698 -0.0635 0.062 Uiso 1 1 calc R . .
C325 C -0.0840(7) 0.1719(2) 0.0032(3) 0.0446(16) Uani 1 1 d . . .
H325 H -0.0287 0.1748 -0.0368 0.054 Uiso 1 1 calc R . .
C326 C -0.0288(6) 0.17072(19) 0.0771(3) 0.0385(14) Uani 1 1 d . . .
H326 H 0.0645 0.1728 0.0877 0.046 Uiso 1 1 calc R . .
C20 C -0.1298(6) 0.19487(16) 0.2893(3) 0.0328(13) Uani 1 1 d . . .
H20A H -0.1708 0.1813 0.33 0.039 Uiso 1 1 calc R . .
H20B H -0.1978 0.2094 0.2579 0.039 Uiso 1 1 calc R . .
P4 P 0.01446(14) 0.22493(4) 0.32594(7) 0.0256(3) Uani 1 1 d . . .
C411 C 0.0128(6) 0.22772(15) 0.4283(3) 0.0287(12) Uani 1 1 d . . .
C412 C -0.1034(6) 0.22639(17) 0.4638(3) 0.0354(14) Uani 1 1 d . . .
H412 H -0.1869 0.2244 0.4351 0.042 Uiso 1 1 calc R . .
C413 C -0.0954(7) 0.22809(19) 0.5424(4) 0.0429(16) Uani 1 1 d . . .
H413 H -0.174 0.2269 0.5676 0.051 Uiso 1 1 calc R . .
C414 C 0.0238(7) 0.23148(18) 0.5831(3) 0.0445(17) Uani 1 1 d . . .
H414 H 0.0274 0.2325 0.6366 0.053 Uiso 1 1 calc R . .
C415 C 0.1398(8) 0.23347(19) 0.5484(4) 0.0472(17) Uani 1 1 d . . .
H415 H 0.2226 0.2363 0.5776 0.057 Uiso 1 1 calc R . .
C416 C 0.1338(7) 0.23131(17) 0.4696(3) 0.0381(14) Uani 1 1 d . . .
H416 H 0.2128 0.2323 0.4447 0.046 Uiso 1 1 calc R . .
C421 C -0.0276(5) 0.27322(16) 0.2935(3) 0.0271(12) Uani 1 1 d . . .
C422 C -0.0781(6) 0.27944(17) 0.2189(3) 0.0324(13) Uani 1 1 d . . .
H422 H -0.1 0.2586 0.1864 0.039 Uiso 1 1 calc R . .
C423 C -0.0960(7) 0.31616(18) 0.1926(4) 0.0399(15) Uani 1 1 d . . .
H423 H -0.131 0.3203 0.1419 0.048 Uiso 1 1 calc R . .
C424 C -0.0642(6) 0.34663(18) 0.2386(4) 0.0390(15) Uani 1 1 d . . .
H424 H -0.0762 0.3717 0.2197 0.047 Uiso 1 1 calc R . .
C425 C -0.0146(6) 0.34071(18) 0.3124(4) 0.0382(14) Uani 1 1 d . . .
H425 H 0.0073 0.3618 0.3444 0.046 Uiso 1 1 calc R . .
C426 C 0.0035(6) 0.30411(16) 0.3399(3) 0.0322(13) Uani 1 1 d . . .
H426 H 0.0374 0.3002 0.3909 0.039 Uiso 1 1 calc R . .
C1 C 0.1770(5) 0.15708(16) 0.3660(3) 0.0266(12) Uani 1 1 d . . .
C2 C 0.1786(6) 0.14096(16) 0.4261(3) 0.0313(13) Uani 1 1 d . . .
N11 N 0.2973(5) 0.08337(16) 0.5925(3) 0.0444(13) Uani 1 1 d . . .
C12 C 0.1989(6) 0.08799(16) 0.6366(3) 0.0300(12) Uani 1 1 d . . .
C13 C 0.0898(7) 0.11020(19) 0.6149(3) 0.0410(15) Uani 1 1 d . . .
H13 H 0.0216 0.1133 0.6476 0.049 Uiso 1 1 calc R . .
C14 C 0.0808(7) 0.12785(19) 0.5452(3) 0.0417(15) Uani 1 1 d . . .
H14 H 0.006 0.1432 0.5299 0.05 Uiso 1 1 calc R . .
C15 C 0.1810(6) 0.12326(16) 0.4975(3) 0.0306(12) Uani 1 1 d . . .
C16 C 0.2874(7) 0.1004(2) 0.5254(4) 0.0440(16) Uani 1 1 d . . .
H16 H 0.3577 0.0969 0.4943 0.053 Uiso 1 1 calc R . .
N21 N 0.1139(5) 0.07054(14) 0.7542(3) 0.0374(12) Uani 1 1 d . . .
C22 C 0.2157(6) 0.06888(16) 0.7112(3) 0.0326(13) Uani 1 1 d . . .
C23 C 0.3328(7) 0.05038(18) 0.7355(4) 0.0418(15) Uani 1 1 d . . .
H23 H 0.4037 0.0494 0.7041 0.05 Uiso 1 1 calc R . .
C24 C 0.3454(7) 0.03341(19) 0.8057(4) 0.0463(16) Uani 1 1 d . . .
H24 H 0.4251 0.0207 0.8231 0.056 Uiso 1 1 calc R . .
C25 C 0.2422(8) 0.03504(18) 0.8500(4) 0.0472(17) Uani 1 1 d . . .
H25 H 0.2485 0.0237 0.8986 0.057 Uiso 1 1 calc R . .
C26 C 0.1294(8) 0.05364(18) 0.8219(3) 0.0455(17) Uani 1 1 d . . .
H26 H 0.0575 0.0546 0.8526 0.055 Uiso 1 1 calc R . .
C101 C 0.7359(9) 0.0566(3) 0.6216(7) 0.091(3) Uani 1 1 d D . .
C102 C 0.6204(12) 0.0587(4) 0.5787(7) 0.168(9) Uani 1 1 d D . .
H102 H 0.5458 0.074 0.5867 0.201 Uiso 1 1 calc R . .
C103 C 0.6340(11) 0.0338(3) 0.5208(7) 0.086(3) Uani 1 1 d D . .
H103 H 0.558 0.0338 0.4852 0.103 Uiso 1 1 calc R . .
C104 C 0.7302(13) 0.0084(3) 0.5001(5) 0.117(6) Uani 1 1 d D . .
H104 H 0.72 -0.008 0.4576 0.141 Uiso 1 1 calc R . .
C105 C 0.8458(14) 0.0106(3) 0.5522(6) 0.140(6) Uani 1 1 d D . .
H105 H 0.9201 -0.0052 0.5464 0.168 Uiso 1 1 calc R . .
C106 C 0.8476(8) 0.0366(3) 0.6118(5) 0.072(2) Uani 1 1 d D . .
H106 H 0.9256 0.0402 0.6449 0.087 Uiso 1 1 calc R . .
C107 C 0.7267(19) 0.0824(5) 0.6887(9) 0.193(8) Uiso 1 1 d D . .
H10C H 0.6649 0.1031 0.6747 0.289 Uiso 1 1 calc R . .
H10D H 0.8144 0.0929 0.7045 0.289 Uiso 1 1 calc R . .
H10E H 0.6948 0.0678 0.7304 0.289 Uiso 1 1 calc R . .
C201 C 0.776(2) 0.0436(7) 0.9312(13) 0.176(11) Uiso 0.5 1 d PD A -1
C202 C 0.866(2) 0.0502(7) 0.9924(13) 0.142(11) Uiso 0.5 1 d PD A -1
H202 H 0.8667 0.0713 1.0258 0.171 Uiso 0.5 1 calc PR A -1
C203 C 0.957(2) 0.0207(7) 0.9967(14) 0.136(10) Uiso 0.5 1 d PD A -1
H203 H 1.0276 0.023 1.0354 0.163 Uiso 0.5 1 calc PR A -1
C204 C 0.959(3) -0.0117(8) 0.9524(16) 0.164(13) Uiso 0.5 1 d PD A -1
H204 H 1.0188 -0.0319 0.9641 0.196 Uiso 0.5 1 calc PR A -1
C205 C 0.866(3) -0.0123(7) 0.8896(15) 0.150(12) Uiso 0.5 1 d PD A -1
H205 H 0.87 -0.032 0.8535 0.18 Uiso 0.5 1 calc PR A -1
C206 C 0.767(3) 0.0148(8) 0.8781(15) 0.138(11) Uiso 0.5 1 d PD A -1
H206 H 0.6998 0.0137 0.8374 0.166 Uiso 0.5 1 calc PR A -1
C207 C 0.669(3) 0.0729(9) 0.9267(19) 0.176(11) Uiso 0.5 1 d PD A -1
H20C H 0.6425 0.078 0.9775 0.265 Uiso 0.5 1 calc PR A -1
H20D H 0.5919 0.0636 0.8945 0.265 Uiso 0.5 1 calc PR A -1
H20E H 0.7011 0.0964 0.9053 0.265 Uiso 0.5 1 calc PR A -1
C301 C 0.6660(19) 0.0427(6) 0.9702(11) 0.103(7) Uiso 0.5 1 d PD B 2
C302 C 0.6402(19) 0.0061(6) 0.9456(11) 0.109(8) Uiso 0.5 1 d PD B 2
H302 H 0.5927 -0.0122 0.9716 0.131 Uiso 0.5 1 calc PR B 2
C303 C 0.693(2) -0.0001(6) 0.8786(11) 0.111(8) Uiso 0.5 1 d PD B 2
H303 H 0.6832 -0.0253 0.8596 0.133 Uiso 0.5 1 calc PR B 2
C304 C 0.758(2) 0.0251(6) 0.8339(13) 0.104(8) Uiso 0.5 1 d PD B 2
H304 H 0.7873 0.0182 0.7865 0.125 Uiso 0.5 1 calc PR B 2
C305 C 0.776(3) 0.0615(7) 0.8656(15) 0.139(11) Uiso 0.5 1 d PD B 2
H305 H 0.8099 0.0813 0.8368 0.167 Uiso 0.5 1 calc PR B 2
C306 C 0.744(4) 0.0688(8) 0.9378(17) 0.25(3) Uiso 0.5 1 d PD B 2
H306 H 0.7745 0.091 0.9642 0.301 Uiso 0.5 1 calc PR B 2
C307 C 0.598(3) 0.0514(8) 1.0392(13) 0.144(11) Uiso 0.5 1 d PD B 2
H30A H 0.6638 0.0574 1.0813 0.217 Uiso 0.5 1 calc PR B 2
H30B H 0.5455 0.0294 1.0524 0.217 Uiso 0.5 1 calc PR B 2
H30C H 0.5388 0.0733 1.0293 0.217 Uiso 0.5 1 calc PR B 2

loop_
_atom_site_aniso_label
_atom_site_aniso_U_11
_atom_site_aniso_U_22
_atom_site_aniso_U_33
_atom_site_aniso_U_23
_atom_site_aniso_U_13
_atom_site_aniso_U_12
Ru1 0.0289(2) 0.0264(2) 0.0185(2) 0.00017(16) 0.00645(15) -0.00013(17)
Cl1 0.0421(8) 0.0365(7) 0.0258(7) 0.0055(5) 0.0097(6) 0.0024(6)
P1 0.0301(7) 0.0273(7) 0.0220(7) -0.0030(5) 0.0068(6) -0.0024(6)
C111 0.028(3) 0.041(3) 0.024(3) -0.004(2) 0.005(2) -0.010(2)
C112 0.038(3) 0.047(4) 0.029(3) -0.005(3) 0.010(3) -0.007(3)
C113 0.055(4) 0.067(5) 0.025(3) -0.004(3) 0.006(3) -0.023(4)
C114 0.061(5) 0.064(5) 0.032(4) 0.016(3) -0.011(3) -0.019(4)
C115 0.053(4) 0.049(4) 0.045(4) 0.012(3) -0.007(3) -0.004(3)
C116 0.048(4) 0.039(3) 0.030(3) -0.003(3) 0.001(3) -0.009(3)
C121 0.036(3) 0.029(3) 0.022(3) -0.004(2) 0.010(2) -0.005(2)
C122 0.043(4) 0.038(3) 0.023(3) -0.003(2) 0.012(3) 0.000(3)
C123 0.035(3) 0.045(4) 0.026(3) -0.004(3) 0.007(2) -0.009(3)
C124 0.053(4) 0.035(3) 0.023(3) -0.001(2) 0.005(3) -0.009(3)
C125 0.050(4) 0.034(3) 0.040(4) 0.000(3) 0.003(3) 0.000(3)
C126 0.036(3) 0.036(3) 0.034(3) -0.002(3) 0.005(3) -0.001(3)
C10 0.029(3) 0.035(3) 0.026(3) -0.003(2) 0.014(2) -0.001(2)
P2 0.0300(7) 0.0289(7) 0.0183(6) -0.0024(5) 0.0066(5) -0.0005(6)
C211 0.035(3) 0.029(3) 0.026(3) -0.004(2) 0.002(2) 0.004(2)
C212 0.056(4) 0.033(3) 0.031(3) -0.003(3) 0.016(3) 0.005(3)
C213 0.094(6) 0.037(4) 0.042(4) 0.006(3) 0.023(4) 0.011(4)
C214 0.090(6) 0.042(4) 0.046(4) 0.004(3) -0.005(4) 0.022(4)
C215 0.054(5) 0.046(4) 0.073(5) -0.016(4) -0.006(4) 0.013(4)
C216 0.038(4) 0.037(3) 0.055(4) -0.009(3) 0.004(3) 0.000(3)
C221 0.032(3) 0.038(3) 0.023(3) -0.003(2) 0.005(2) 0.004(2)
C222 0.039(3) 0.038(3) 0.024(3) -0.003(2) 0.009(2) -0.002(3)
C223 0.047(4) 0.052(4) 0.026(3) 0.002(3) 0.011(3) -0.002(3)
C224 0.068(5) 0.056(4) 0.024(3) -0.007(3) 0.003(3) -0.001(4)
C225 0.090(6) 0.044(4) 0.034(4) -0.010(3) -0.006(4) -0.010(4)
C226 0.070(5) 0.039(4) 0.029(3) -0.002(3) 0.008(3) -0.004(3)
P3 0.0297(7) 0.0284(7) 0.0221(7) -0.0001(5) 0.0052(6) -0.0014(6)
C311 0.032(3) 0.030(3) 0.045(4) 0.004(3) -0.001(3) -0.002(2)
C312 0.042(4) 0.054(4) 0.049(4) 0.020(3) -0.008(3) -0.012(3)
C313 0.057(5) 0.082(7) 0.092(7) 0.055(6) -0.022(5) -0.026(5)
C314 0.070(6) 0.033(4) 0.158(10) 0.030(6) -0.038(6) -0.014(4)
C315 0.061(6) 0.033(4) 0.133(9) -0.006(5) -0.020(6) -0.002(4)
C316 0.045(4) 0.039(4) 0.076(5) -0.010(4) -0.003(4) -0.001(3)
C321 0.036(3) 0.038(3) 0.025(3) 0.000(2) 0.000(2) 0.000(3)
C322 0.039(4) 0.065(5) 0.031(3) -0.002(3) 0.010(3) 0.002(3)
C323 0.032(4) 0.090(6) 0.034(4) -0.003(4) -0.002(3) 0.004(4)
C324 0.051(4) 0.073(5) 0.030(3) 0.002(3) 0.000(3) 0.010(4)
C325 0.044(4) 0.064(4) 0.026(3) 0.002(3) 0.005(3) 0.004(3)
C326 0.036(3) 0.054(4) 0.026(3) -0.001(3) 0.004(3) -0.001(3)
C20 0.034(3) 0.034(3) 0.030(3) -0.007(2) 0.005(2) -0.004(2)
P4 0.0292(7) 0.0271(7) 0.0215(7) 0.0002(5) 0.0067(5) 0.0012(6)
C411 0.038(3) 0.029(3) 0.020(3) 0.001(2) 0.007(2) 0.006(2)
C412 0.045(4) 0.036(3) 0.026(3) -0.002(2) 0.009(3) 0.002(3)
C413 0.054(4) 0.045(4) 0.031(3) -0.003(3) 0.014(3) 0.002(3)
C414 0.074(5) 0.041(4) 0.021(3) 0.000(3) 0.015(3) 0.010(3)
C415 0.061(5) 0.048(4) 0.031(3) -0.005(3) -0.006(3) 0.012(3)
C416 0.049(4) 0.040(3) 0.026(3) -0.004(3) 0.010(3) 0.011(3)
C421 0.025(3) 0.031(3) 0.025(3) 0.004(2) 0.007(2) 0.004(2)
C422 0.036(3) 0.039(3) 0.023(3) -0.003(2) 0.006(2) 0.006(3)
C423 0.046(4) 0.045(4) 0.030(3) 0.009(3) 0.008(3) 0.013(3)
C424 0.040(4) 0.035(3) 0.044(4) 0.014(3) 0.013(3) 0.008(3)
C425 0.034(3) 0.035(3) 0.046(4) -0.004(3) 0.006(3) -0.001(3)
C426 0.036(3) 0.036(3) 0.025(3) 0.000(2) 0.004(2) 0.001(2)
C1 0.025(3) 0.033(3) 0.023(3) -0.006(2) 0.004(2) 0.004(2)
C2 0.037(3) 0.030(3) 0.027(3) -0.001(2) 0.009(2) 0.000(2)
N11 0.044(3) 0.054(3) 0.036(3) 0.017(3) 0.009(2) 0.008(3)
C12 0.038(3) 0.028(3) 0.024(3) -0.002(2) 0.001(2) -0.003(2)
C13 0.050(4) 0.047(4) 0.028(3) 0.007(3) 0.012(3) 0.013(3)
C14 0.050(4) 0.049(4) 0.027(3) 0.009(3) 0.010(3) 0.017(3)
C15 0.035(3) 0.033(3) 0.023(3) -0.003(2) 0.002(2) -0.003(2)
C16 0.040(4) 0.059(4) 0.034(3) 0.012(3) 0.011(3) 0.005(3)
N21 0.054(3) 0.032(3) 0.026(3) 0.002(2) 0.006(2) -0.001(2)
C22 0.047(4) 0.028(3) 0.022(3) 0.001(2) 0.000(3) -0.004(3)
C23 0.050(4) 0.040(3) 0.035(3) 0.005(3) 0.003(3) 0.004(3)
C24 0.058(4) 0.041(4) 0.038(4) 0.008(3) -0.008(3) 0.006(3)
C25 0.080(5) 0.035(3) 0.025(3) 0.005(3) -0.001(3) 0.002(3)
C26 0.077(5) 0.040(4) 0.021(3) 0.001(3) 0.011(3) -0.003(3)
C101 0.063(6) 0.058(6) 0.156(11) 0.026(6) 0.029(7) 0.002(5)
C102 0.101(11) 0.181(17) 0.23(2) 0.147(16) 0.057(12) 0.017(11)
C103 0.097(8) 0.072(7) 0.091(8) -0.004(6) 0.017(6) -0.007(6)
C104 0.253(18) 0.067(7) 0.034(5) 0.016(5) 0.026(7) -0.046(9)
C105 0.243(19) 0.079(8) 0.109(10) 0.051(8) 0.071(12) 0.044(10)
C106 0.055(5) 0.085(6) 0.075(6) -0.015(5) -0.007(4) 0.005(5)

loop_
_atom_type_symbol
_atom_type_description
_atom_type_scat_dispersion_real
_atom_type_scat_dispersion_imag
_atom_type_scat_source
C C 0.0181 0.0091 'International Tables Vol C Tables 4.2.6.8 and 6.1.1.4'
H H 0 0 'International Tables Vol C Tables 4.2.6.8 and 6.1.1.4'
N N 0.0311 0.018 'International Tables Vol C Tables 4.2.6.8 and 6.1.1.4'
P P 0.2955 0.4335 'International Tables Vol C Tables 4.2.6.8 and 6.1.1.4'
Ru Ru 0.0552 3.296 'International Tables Vol C Tables 4.2.6.8 and 6.1.1.4'
Cl Cl 0.3639 0.7018 'International Tables Vol C Tables 4.2.6.8 and 6.1.1.4'

loop_
_geom_angle_atom_site_label_1
_geom_angle_atom_site_label_2
_geom_angle_atom_site_label_3
_geom_angle
C1 Ru1 P3 89.03(16)
C1 Ru1 P4 85.31(15)
P3 Ru1 P4 72.37(5)
C1 Ru1 P2 95.77(15)
P3 Ru1 P2 105.07(5)
P4 Ru1 P2 177.23(5)
C1 Ru1 P1 89.95(16)
P3 Ru1 P1 176.44(5)
P4 Ru1 P1 110.94(5)
P2 Ru1 P1 71.64(5)
C1 Ru1 Cl1 173.32(16)
P3 Ru1 Cl1 96.70(5)
P4 Ru1 Cl1 93.12(5)
P2 Ru1 Cl1 86.09(5)
P1 Ru1 Cl1 84.53(5)
C121 P1 C111 102.5(3)
C121 P1 C10 106.6(2)
C111 P1 C10 104.1(3)
C121 P1 Ru1 123.9(2)
C111 P1 Ru1 122.61(18)
C10 P1 Ru1 93.67(18)
C116 C111 C112 119.2(6)
C116 C111 P1 121.5(4)
C112 C111 P1 119.0(5)
C113 C112 C111 120.0(6)
C113 C112 H112 120
C111 C112 H112 120
C112 C113 C114 120.7(6)
C112 C113 H113 119.6
C114 C113 H113 119.6
C115 C114 C113 119.1(6)
C115 C114 H114 120.5
C113 C114 H114 120.5
C114 C115 C116 121.1(7)
C114 C115 H115 119.5
C116 C115 H115 119.5
C111 C116 C115 119.8(6)
C111 C116 H116 120.1
C115 C116 H116 120.1
C126 C121 C122 119.5(5)
C126 C121 P1 119.5(4)
C122 C121 P1 120.9(4)
C123 C122 C121 119.7(6)
C123 C122 H122 120.1
C121 C122 H122 120.1
C124 C123 C122 120.4(6)
C124 C123 H123 119.8
C122 C123 H123 119.8
C125 C124 C123 119.7(6)
C125 C124 H124 120.2
C123 C124 H124 120.2
C124 C125 C126 120.2(6)
C124 C125 H125 119.9
C126 C125 H125 119.9
C121 C126 C125 120.4(6)
C121 C126 H126 119.8
C125 C126 H126 119.8
P1 C10 P2 95.7(2)
P1 C10 H10A 112.6
P2 C10 H10A 112.6
P1 C10 H10B 112.6
P2 C10 H10B 112.6
H10A C10 H10B 110.1
C221 P2 C211 101.6(3)
C221 P2 C10 107.3(3)
C211 P2 C10 106.7(3)
C221 P2 Ru1 122.88(19)
C211 P2 Ru1 122.38(19)
C10 P2 Ru1 93.96(17)
C212 C211 C216 119.5(6)
C212 C211 P2 119.5(5)
C216 C211 P2 121.0(5)
C211 C212 C213 120.0(6)
C211 C212 H212 120
C213 C212 H212 120
C214 C213 C212 120.4(7)
C214 C213 H213 119.8
C212 C213 H213 119.8
C213 C214 C215 119.6(7)
C213 C214 H214 120.2
C215 C214 H214 120.2
C216 C215 C214 120.2(7)
C216 C215 H215 119.9
C214 C215 H215 119.9
C215 C216 C211 120.3(7)
C215 C216 H216 119.8
C211 C216 H216 119.8
C226 C221 C222 118.5(5)
C226 C221 P2 118.5(4)
C222 C221 P2 122.4(4)
C223 C222 C221 120.4(6)
C223 C222 H222 119.8
C221 C222 H222 119.8
C224 C223 C222 120.6(6)
C224 C223 H223 119.7
C222 C223 H223 119.7
C223 C224 C225 120.0(6)
C223 C224 H224 120
C225 C224 H224 120
C224 C225 C226 120.2(7)
C224 C225 H225 119.9
C226 C225 H225 119.9
C221 C226 C225 120.3(6)
C221 C226 H226 119.8
C225 C226 H226 119.8
C311 P3 C321 102.8(3)
C311 P3 C20 106.6(3)
C321 P3 C20 105.9(3)
C311 P3 Ru1 119.7(2)
C321 P3 Ru1 123.1(2)
C20 P3 Ru1 96.79(19)
C316 C311 C312 119.0(6)
C316 C311 P3 118.9(5)
C312 C311 P3 121.6(5)
C311 C312 C313 118.9(8)
C311 C312 H312 120.6
C313 C312 H312 120.6
C314 C313 C312 120.9(9)
C314 C313 H313 119.6
C312 C313 H313 119.6
C313 C314 C315 120.3(8)
C313 C314 H314 119.9
C315 C314 H314 119.9
C316 C315 C314 119.3(9)
C316 C315 H315 120.3
C314 C315 H315 120.3
C315 C316 C311 121.7(9)
C315 C316 H316 119.2
C311 C316 H316 119.2
C322 C321 C326 118.4(6)
C322 C321 P3 121.6(5)
C326 C321 P3 119.9(5)
C321 C322 C323 121.2(6)
C321 C322 H322 119.4
C323 C322 H322 119.4
C324 C323 C322 118.5(6)
C324 C323 H323 120.8
C322 C323 H323 120.8
C325 C324 C323 121.2(6)
C325 C324 H324 119.4
C323 C324 H324 119.4
C324 C325 C326 120.1(6)
C324 C325 H325 120
C326 C325 H325 120
C325 C326 C321 120.7(6)
C325 C326 H326 119.7
C321 C326 H326 119.7
P3 C20 P4 95.3(3)
P3 C20 H20A 112.7
P4 C20 H20A 112.7
P3 C20 H20B 112.7
P4 C20 H20B 112.7
H20A C20 H20B 110.2
C411 P4 C421 103.9(2)
C411 P4 C20 107.4(3)
C421 P4 C20 105.3(3)
C411 P4 Ru1 120.71(19)
C421 P4 Ru1 122.02(18)
C20 P4 Ru1 95.25(18)
C416 C411 C412 120.8(5)
C416 C411 P4 116.6(4)
C412 C411 P4 122.6(5)
C411 C412 C413 118.8(6)
C411 C412 H412 120.6
C413 C412 H412 120.6
C414 C413 C412 120.4(6)
C414 C413 H413 119.8
C412 C413 H413 119.8
C413 C414 C415 121.4(6)
C413 C414 H414 119.3
C415 C414 H414 119.3
C414 C415 C416 119.0(7)
C414 C415 H415 120.5
C416 C415 H415 120.5
C411 C416 C415 119.6(6)
C411 C416 H416 120.2
C415 C416 H416 120.2
C426 C421 C422 119.1(5)
C426 C421 P4 120.6(4)
C422 C421 P4 119.9(4)
C423 C422 C421 119.7(6)
C423 C422 H422 120.2
C421 C422 H422 120.2
C424 C423 C422 121.0(6)
C424 C423 H423 119.5
C422 C423 H423 119.5
C423 C424 C425 119.7(6)
C423 C424 H424 120.2
C425 C424 H424 120.2
C424 C425 C426 120.2(6)
C424 C425 H425 119.9
C426 C425 H425 119.9
C421 C426 C425 120.4(5)
C421 C426 H426 119.8
C425 C426 H426 119.8
C2 C1 Ru1 174.5(5)
C1 C2 C15 178.2(6)
C16 N11 C12 118.2(6)
N11 C12 C13 121.9(5)
N11 C12 C22 116.0(5)
C13 C12 C22 122.1(5)
C12 C13 C14 119.4(6)
C12 C13 H13 120.3
C14 C13 H13 120.3
C13 C14 C15 120.2(6)
C13 C14 H14 119.9
C15 C14 H14 119.9
C14 C15 C16 115.6(5)
C14 C15 C2 122.9(6)
C16 C15 C2 121.5(5)
N11 C16 C15 124.7(6)
N11 C16 H16 117.6
C15 C16 H16 117.6
C26 N21 C22 117.4(6)
N21 C22 C23 121.6(5)
N21 C22 C12 117.3(5)
C23 C22 C12 121.1(6)
C24 C23 C22 119.4(6)
C24 C23 H23 120.3
C22 C23 H23 120.3
C25 C24 C23 119.4(7)
C25 C24 H24 120.3
C23 C24 H24 120.3
C24 C25 C26 117.9(6)
C24 C25 H25 121.1
C26 C25 H25 121.1
N21 C26 C25 124.3(7)
N21 C26 H26 117.8
C25 C26 H26 117.8
C102 C101 C106 130.6(11)
C102 C101 C107 107.6(10)
C106 C101 C107 121.7(11)
C101 C102 C103 104.5(11)
C101 C102 H102 127.8
C103 C102 H102 127.8
C102 C103 C104 136.8(11)
C102 C103 H103 111.6
C104 C103 H103 111.6
C103 C104 C105 110.1(10)
C103 C104 H104 124.9
C105 C104 H104 124.9
C106 C105 C104 118.7(10)
C106 C105 H105 120.6
C104 C105 H105 120.6
C101 C106 C105 118.9(9)
C101 C106 H106 120.6
C105 C106 H106 120.5
C101 C107 H10C 109.5
C101 C107 H10D 109.5
H10C C107 H10D 109.5
C101 C107 H10E 109.5
H10C C107 H10E 109.5
H10D C107 H10E 109.5
C202 C201 C206 131.2(19)
C202 C201 C207 110.7(18)
C206 C201 C207 118.1(19)
C201 C202 C203 107.8(18)
C201 C202 H202 126.1
C203 C202 H202 126.1
C202 C203 C204 129(2)
C202 C203 H203 115.5
C204 C203 H203 115.5
C203 C204 C205 115(2)
C203 C204 H204 122.4
C205 C204 H204 122.4
C206 C205 C204 122(2)
C206 C205 H205 118.9
C204 C205 H205 118.9
C205 C206 C201 114.0(19)
C205 C206 H206 123
C201 C206 H206 123
C201 C207 H20C 109.5
C201 C207 H20D 109.5
H20C C207 H20D 109.5
C201 C207 H20E 109.5
H20C C207 H20E 109.5
H20D C207 H20E 109.5
C306 C301 C302 126.4(18)
C306 C301 C307 122.3(19)
C302 C301 C307 111.4(17)
C303 C302 C301 110.5(17)
C303 C302 H302 124.7
C301 C302 H302 124.7
C302 C303 C304 129.5(19)
C302 C303 H303 115.3
C304 C303 H303 115.3
C303 C304 C305 113.7(18)
C303 C304 H304 123.2
C305 C304 H304 123.2
C306 C305 C304 121(2)
C306 C305 H305 119.6
C304 C305 H305 119.6
C301 C306 C305 117(2)
C301 C306 H306 121.3
C305 C306 H306 121.3
C301 C307 H30A 109.5
C301 C307 H30B 109.5
H30A C307 H30B 109.5
C301 C307 H30C 109.5
H30A C307 H30C 109.5
H30B C307 H30C 109.5

loop_
_geom_bond_atom_site_label_1
_geom_bond_atom_site_label_2
_geom_bond_distance
Ru1 C1 2.004(6)
Ru1 P3 2.3150(15)
Ru1 P4 2.3391(14)
Ru1 P2 2.3394(14)
Ru1 P1 2.3575(15)
Ru1 Cl1 2.4487(14)
P1 C121 1.828(6)
P1 C111 1.830(6)
P1 C10 1.848(5)
C111 C116 1.384(9)
C111 C112 1.393(8)
C112 C113 1.380(9)
C112 H112 0.95
C113 C114 1.381(11)
C113 H113 0.95
C114 C115 1.374(10)
C114 H114 0.95
C115 C116 1.384(9)
C115 H115 0.95
C116 H116 0.95
C121 C126 1.376(8)
C121 C122 1.394(8)
C122 C123 1.388(8)
C122 H122 0.95
C123 C124 1.379(9)
C123 H123 0.95
C124 C125 1.379(9)
C124 H124 0.95
C125 C126 1.387(9)
C125 H125 0.95
C126 H126 0.95
C10 P2 1.860(6)
C10 H10A 0.99
C10 H10B 0.99
P2 C221 1.823(6)
P2 C211 1.827(6)
C211 C212 1.379(8)
C211 C216 1.386(9)
C212 C213 1.386(9)
C212 H212 0.95
C213 C214 1.379(11)
C213 H213 0.95
C214 C215 1.380(12)
C214 H214 0.95
C215 C216 1.377(10)
C215 H215 0.95
C216 H216 0.95
C221 C226 1.391(9)
C221 C222 1.398(8)
C222 C223 1.379(8)
C222 H222 0.95
C223 C224 1.372(10)
C223 H223 0.95
C224 C225 1.373(10)
C224 H224 0.95
C225 C226 1.390(9)
C225 H225 0.95
C226 H226 0.95
P3 C311 1.824(6)
P3 C321 1.827(6)
P3 C20 1.847(6)
C311 C316 1.382(9)
C311 C312 1.393(9)
C312 C313 1.395(11)
C312 H312 0.95
C313 C314 1.367(15)
C313 H313 0.95
C314 C315 1.375(15)
C314 H314 0.95
C315 C316 1.369(11)
C315 H315 0.95
C316 H316 0.95
C321 C322 1.384(9)
C321 C326 1.384(8)
C322 C323 1.391(9)
C322 H322 0.95
C323 C324 1.381(10)
C323 H323 0.95
C324 C325 1.357(10)
C324 H324 0.95
C325 C326 1.382(8)
C325 H325 0.95
C326 H326 0.95
C20 P4 1.873(6)
C20 H20A 0.99
C20 H20B 0.99
P4 C411 1.824(5)
P4 C421 1.834(6)
C411 C416 1.376(9)
C411 C412 1.388(8)
C412 C413 1.393(8)
C412 H412 0.95
C413 C414 1.355(10)
C413 H413 0.95
C414 C415 1.379(10)
C414 H414 0.95
C415 C416 1.400(8)
C415 H415 0.95
C416 H416 0.95
C421 C426 1.384(8)
C421 C422 1.395(8)
C422 C423 1.382(8)
C422 H422 0.95
C423 C424 1.371(9)
C423 H423 0.95
C424 C425 1.377(9)
C424 H424 0.95
C425 C426 1.386(8)
C425 H425 0.95
C426 H426 0.95
C1 C2 1.210(8)
C2 C15 1.412(8)
N11 C16 1.332(8)
N11 C12 1.335(8)
C12 C13 1.380(8)
C12 C22 1.484(8)
C13 C14 1.382(8)
C13 H13 0.95
C14 C15 1.392(8)
C14 H14 0.95
C15 C16 1.399(9)
C16 H16 0.95
N21 C26 1.340(8)
N21 C22 1.341(8)
C22 C23 1.388(9)
C23 C24 1.378(9)
C23 H23 0.95
C24 C25 1.367(10)
C24 H24 0.95
C25 C26 1.372(10)
C25 H25 0.95
C26 H26 0.95
C101 C102 1.339(8)
C101 C106 1.358(7)
C101 C107 1.508(8)
C102 C103 1.370(8)
C102 H102 0.95
C103 C104 1.398(8)
C103 H103 0.95
C104 C105 1.428(8)
C104 H104 0.95
C105 C106 1.400(8)
C105 H105 0.95
C106 H106 0.95
C107 H10C 0.98
C107 H10D 0.98
C107 H10E 0.98
C201 C202 1.378(9)
C201 C206 1.385(9)
C201 C207 1.496(9)
C202 C203 1.383(9)
C202 H202 0.95
C203 C204 1.388(9)
C203 H203 0.95
C204 C205 1.394(9)
C204 H204 0.95
C205 C206 1.381(9)
C205 H205 0.95
C206 H206 0.95
C207 H20C 0.98
C207 H20D 0.98
C207 H20E 0.98
C301 C306 1.371(17)
C301 C302 1.378(15)
C301 C307 1.496(16)
C302 C303 1.367(16)
C302 H302 0.95
C303 C304 1.397(16)
C303 H303 0.95
C304 C305 1.408(16)
C304 H304 0.95
C305 C306 1.377(17)
C305 H305 0.95
C306 H306 0.95
C307 H30A 0.98
C307 H30B 0.98
C307 H30C 0.98
